data_4123248
loop_
_publ_author_name
'Su, Chenliang'
'Tandiana, Rika'
'Balapanuru, Janardhan'
'Tang, Wei'
'Pareek, Kapil'
'Nai, Chang Tai'
'Hayashi, Tamio'
'Loh, Kian Ping'

_publ_section_title
;
 Tandem catalysis of amines using porous graphene oxide.
;
_journal_issue 2
_journal_name_full 'Journal of the American Chemical Society'
_journal_page_first 685
_journal_page_last 690
_journal_paper_doi 10.1021/ja512470t
_journal_volume 137
_journal_year 2015
_chemical_formula_sum 'C16 H12 N2 O'
_chemical_formula_weight 248.28
_chemical_name_systematic
; 
 ? 
;
_space_group_crystal_system monoclinic
_space_group_IT_number 14
_space_group_name_Hall '-P 2ybc'
_space_group_name_H-M_alt 'P 1 21/c 1'
_symmetry_space_group_name_Hall '-P 2ybc'
_symmetry_space_group_name_H-M 'P 1 21/c 1'
_atom_sites_solution_hydrogens geom
_audit_creation_method SHELXL-2013
_cell_angle_alpha 90
_cell_angle_beta 107.286(2)
_cell_angle_gamma 90
_cell_formula_units_Z 4
_cell_length_a 6.9378(7)
_cell_length_b 18.7153(19)
_cell_length_c 9.6500(10)
_cell_measurement_reflns_used 5198
_cell_measurement_temperature 100(2)
_cell_measurement_theta_max 28.34
_cell_measurement_theta_min 2.46
_cell_volume 1196.4(2)
_computing_cell_refinement 'Bruker SAINT'
_computing_data_collection 'Bruker APEX2'
_computing_data_reduction 'Bruker SAINT'
_computing_molecular_graphics 'Bruker SHELXTL'
_computing_publication_material 'Bruker SHELXTL'
_computing_structure_refinement 'SHELXL-2013 (Sheldrick, 2013)'
_computing_structure_solution 'SHELXS-97 (Sheldrick 2008)'
_diffrn_ambient_temperature 100(2)
_diffrn_measured_fraction_theta_full 1.000
_diffrn_measured_fraction_theta_max 1.000
_diffrn_measurement_device_type 'Bruker APEX-II CCD'
_diffrn_measurement_method '\f and \w scans'
_diffrn_radiation_type MoK\a
_diffrn_radiation_wavelength 0.71073
_diffrn_reflns_av_R_equivalents 0.0240
_diffrn_reflns_av_unetI/netI 0.0248
_diffrn_reflns_Laue_measured_fraction_full 1.000
_diffrn_reflns_Laue_measured_fraction_max 1.000
_diffrn_reflns_limit_h_max 9
_diffrn_reflns_limit_h_min -9
_diffrn_reflns_limit_k_max 24
_diffrn_reflns_limit_k_min -18
_diffrn_reflns_limit_l_max 12
_diffrn_reflns_limit_l_min -11
_diffrn_reflns_number 8351
_diffrn_reflns_point_group_measured_fraction_full 1.000
_diffrn_reflns_point_group_measured_fraction_max 1.000
_diffrn_reflns_theta_full 25.242
_diffrn_reflns_theta_max 27.497
_diffrn_reflns_theta_min 2.176
_exptl_absorpt_coefficient_mu 0.088
_exptl_absorpt_correction_T_max 0.7457
_exptl_absorpt_correction_T_min 0.6780
_exptl_absorpt_correction_type multi-scan
_exptl_absorpt_process_details 'Sadabs, (Sheldrick 2012)'
_exptl_crystal_colour Colourless
_exptl_crystal_density_diffrn 1.378
_exptl_crystal_density_meas 'Not Measured'
_exptl_crystal_density_method 'Not Measured'
_exptl_crystal_description Block
_exptl_crystal_F_000 520
_exptl_crystal_size_max 0.600
_exptl_crystal_size_mid 0.460
_exptl_crystal_size_min 0.260
_refine_diff_density_max 0.387
_refine_diff_density_min -0.277
_refine_diff_density_rms 0.077
_refine_ls_extinction_coef 0.017(3)
_refine_ls_extinction_expression Fc^*^=kFc[1+0.001xFc^2^\l^3^/sin(2\q)]^-1/4^
_refine_ls_extinction_method SHELXL
_refine_ls_goodness_of_fit_ref 1.060
_refine_ls_hydrogen_treatment constr
_refine_ls_matrix_type full
_refine_ls_number_parameters 173
_refine_ls_number_reflns 2740
_refine_ls_number_restraints 0
_refine_ls_restrained_S_all 1.060
_refine_ls_R_factor_all 0.0439
_refine_ls_R_factor_gt 0.0413
_refine_ls_shift/su_max 0.001
_refine_ls_shift/su_mean 0.000
_refine_ls_structure_factor_coef Fsqd
_refine_ls_weighting_details 'w=1/[\s^2^(Fo^2^)+(0.0565P)^2^+0.4628P] where P=(Fo^2^+2Fc^2^)/3'
_refine_ls_weighting_scheme calc
_refine_ls_wR_factor_gt 0.1073
_refine_ls_wR_factor_ref 0.1095
_reflns_Friedel_coverage 0.000
_reflns_number_gt 2520
_reflns_number_total 2740
_reflns_threshold_expression 'I > 2\s(I)'
_cod_data_source_file ja512470t_si_003.cif
_cod_data_source_block E115
_cod_depositor_comments
;
The following automatic conversions were performed:

'_exptl_absorpt_correction_type' value 'Multi-scan' changed to
'multi-scan' according to
/home/saulius/struct/COD-crude-data--automatic-downloads/rss-feeds/ACS/lib/dictionaries/cif_core.dic
dictionary named 'cif_core.dic' version 2.4.2 from 2011-04-26.

Automatic conversion script
Id: cif_fix_values 2935 2014-11-11 08:27:57Z andrius 

 Adding full bibliography for 4123247--4123248.cif.
;
_cod_database_code 4123248
_shelx_space_group_comment
; 
The symmetry employed for this shelxl refinement is uniquely defined 
by the following loop, which should always be used as a source of 
symmetry information in preference to the above space-group names. 
They are only intended as comments. 
;
_shelx_estimated_absorpt_t_min 0.949
_shelx_estimated_absorpt_t_max 0.977
_shelxl_version_number 2013-4

loop_
_space_group_symop_operation_xyz
'x, y, z'
'-x, y+1/2, -z+1/2'
'-x, -y, -z'
'x, -y-1/2, z-1/2'

loop_
_atom_site_label
_atom_site_type_symbol
_atom_site_fract_x
_atom_site_fract_y
_atom_site_fract_z
_atom_site_U_iso_or_equiv
_atom_site_adp_type
_atom_site_occupancy
_atom_site_site_symmetry_order
_atom_site_calc_flag
_atom_site_refinement_flags_posn
_atom_site_refinement_flags_adp
O1 O 0.26073(13) 0.67534(5) 0.39572(9) 0.0233(2) Uani 1 1 d . .
N1 N 0.30096(14) 0.62576(5) 0.62220(10) 0.0169(2) Uani 1 1 d . .
N2 N 0.33704(14) 0.53621(5) 0.81210(11) 0.0190(2) Uani 1 1 d . .
C1 C 0.26719(16) 0.62364(6) 0.47315(12) 0.0174(2) Uani 1 1 d . .
C2 C 0.24185(15) 0.54713(6) 0.43244(12) 0.0164(2) Uani 1 1 d . .
C3 C 0.19983(17) 0.51533(6) 0.29699(12) 0.0187(2) Uani 1 1 d . .
H3 H 0.1823 0.5430 0.2116 0.022 Uiso 1 1 calc R U
C4 C 0.18444(17) 0.44129(6) 0.29108(13) 0.0203(3) Uani 1 1 d . .
H4 H 0.1547 0.4178 0.1999 0.024 Uiso 1 1 calc R U
C5 C 0.21191(17) 0.40103(6) 0.41674(13) 0.0211(3) Uani 1 1 d . .
H5 H 0.2018 0.3505 0.4098 0.025 Uiso 1 1 calc R U
C6 C 0.25376(17) 0.43333(6) 0.55213(13) 0.0193(2) Uani 1 1 d . .
H6 H 0.2727 0.4058 0.6379 0.023 Uiso 1 1 calc R U
C7 C 0.26681(15) 0.50717(6) 0.55723(12) 0.0156(2) Uani 1 1 d . .
C8 C 0.30626(16) 0.55677(6) 0.68211(12) 0.0163(2) Uani 1 1 d . .
C9 C 0.34026(18) 0.69282(6) 0.70474(13) 0.0212(3) Uani 1 1 d . .
H9A H 0.2272 0.7029 0.7448 0.025 Uiso 1 1 calc R U
H9B H 0.3486 0.7326 0.6392 0.025 Uiso 1 1 calc R U
C10 C 0.37675(18) 0.58867(7) 0.93116(13) 0.0218(3) Uani 1 1 d . .
H10A H 0.4054 0.5628 1.0246 0.026 Uiso 1 1 calc R U
H10B H 0.2540 0.6179 0.9197 0.026 Uiso 1 1 calc R U
C11 C 0.55198(17) 0.63772(6) 0.93623(12) 0.0183(2) Uani 1 1 d . .
C12 C 0.53460(17) 0.68838(6) 0.82699(12) 0.0185(2) Uani 1 1 d . .
C13 C 0.69841(19) 0.73136(6) 0.82909(13) 0.0211(3) Uani 1 1 d . .
H13 H 0.6868 0.7657 0.7546 0.025 Uiso 1 1 calc R U
C14 C 0.87960(18) 0.72447(6) 0.93948(13) 0.0224(3) Uani 1 1 d . .
H14 H 0.9910 0.7542 0.9405 0.027 Uiso 1 1 calc R U
C15 C 0.89732(18) 0.67425(6) 1.04774(13) 0.0211(3) Uani 1 1 d . .
H15 H 1.0206 0.6697 1.1236 0.025 Uiso 1 1 calc R U
C16 C 0.73437(18) 0.63048(6) 1.04544(12) 0.0199(3) Uani 1 1 d . .
H16 H 0.7476 0.5954 1.1189 0.024 Uiso 1 1 calc R U

loop_
_atom_site_aniso_label
_atom_site_aniso_U_11
_atom_site_aniso_U_22
_atom_site_aniso_U_33
_atom_site_aniso_U_23
_atom_site_aniso_U_13
_atom_site_aniso_U_12
O1 0.0267(5) 0.0187(4) 0.0220(4) 0.0047(3) 0.0032(3) 0.0026(3)
N1 0.0167(5) 0.0151(5) 0.0175(5) 0.0000(4) 0.0026(4) 0.0015(3)
N2 0.0174(5) 0.0220(5) 0.0182(5) -0.0006(4) 0.0064(4) -0.0027(4)
C1 0.0136(5) 0.0188(6) 0.0186(5) 0.0003(4) 0.0029(4) 0.0023(4)
C2 0.0113(5) 0.0169(5) 0.0207(6) 0.0002(4) 0.0040(4) 0.0016(4)
C3 0.0151(5) 0.0231(6) 0.0173(5) 0.0005(4) 0.0039(4) 0.0013(4)
C4 0.0158(5) 0.0237(6) 0.0208(5) -0.0062(4) 0.0047(4) -0.0001(4)
C5 0.0187(6) 0.0175(6) 0.0280(6) -0.0035(5) 0.0081(5) -0.0014(4)
C6 0.0183(5) 0.0175(5) 0.0229(6) 0.0015(4) 0.0074(4) -0.0008(4)
C7 0.0109(5) 0.0181(5) 0.0178(5) -0.0006(4) 0.0041(4) 0.0007(4)
C8 0.0120(5) 0.0171(5) 0.0199(5) 0.0003(4) 0.0048(4) 0.0001(4)
C9 0.0229(6) 0.0163(5) 0.0216(6) -0.0029(4) 0.0022(5) 0.0033(4)
C10 0.0216(6) 0.0262(6) 0.0191(5) -0.0030(5) 0.0082(4) -0.0029(5)
C11 0.0208(6) 0.0184(5) 0.0168(5) -0.0051(4) 0.0074(4) -0.0007(4)
C12 0.0208(6) 0.0158(5) 0.0175(5) -0.0046(4) 0.0035(4) 0.0024(4)
C13 0.0296(6) 0.0141(5) 0.0195(5) -0.0010(4) 0.0070(5) -0.0003(4)
C14 0.0243(6) 0.0174(6) 0.0253(6) -0.0060(4) 0.0073(5) -0.0051(4)
C15 0.0214(6) 0.0215(6) 0.0176(5) -0.0059(4) 0.0017(4) -0.0002(4)
C16 0.0253(6) 0.0199(6) 0.0144(5) -0.0022(4) 0.0056(4) -0.0004(4)

loop_
_atom_type_symbol
_atom_type_description
_atom_type_scat_dispersion_real
_atom_type_scat_dispersion_imag
_atom_type_scat_source
C C 0.0033 0.0016 'International Tables Vol C Tables 4.2.6.8 and 6.1.1.4'
H H 0.0000 0.0000 'International Tables Vol C Tables 4.2.6.8 and 6.1.1.4'
N N 0.0061 0.0033 'International Tables Vol C Tables 4.2.6.8 and 6.1.1.4'
O O 0.0106 0.0060 'International Tables Vol C Tables 4.2.6.8 and 6.1.1.4'

loop_
_geom_angle_atom_site_label_1
_geom_angle_atom_site_label_2
_geom_angle_atom_site_label_3
_geom_angle
C1 N1 C8 111.99(9)
C1 N1 C9 122.27(9)
C8 N1 C9 125.60(9)
C8 N2 C10 120.44(10)
O1 C1 N1 125.36(10)
O1 C1 C2 128.81(11)
N1 C1 C2 105.83(9)
C7 C2 C3 121.68(11)
C7 C2 C1 108.50(10)
C3 C2 C1 129.82(11)
C2 C3 C4 117.32(11)
C2 C3 H3 121.3
C4 C3 H3 121.3
C3 C4 C5 121.01(11)
C3 C4 H4 119.5
C5 C4 H4 119.5
C6 C5 C4 121.32(11)
C6 C5 H5 119.3
C4 C5 H5 119.3
C7 C6 C5 117.44(11)
C7 C6 H6 121.3
C5 C6 H6 121.3
C2 C7 C6 121.22(10)
C2 C7 C8 108.32(10)
C6 C7 C8 130.46(10)
N2 C8 N1 131.25(11)
N2 C8 C7 123.43(10)
N1 C8 C7 105.32(9)
N1 C9 C12 110.88(9)
N1 C9 H9A 109.5
C12 C9 H9A 109.5
N1 C9 H9B 109.5
C12 C9 H9B 109.5
H9A C9 H9B 108.1
N2 C10 C11 113.07(9)
N2 C10 H10A 109.0
C11 C10 H10A 109.0
N2 C10 H10B 109.0
C11 C10 H10B 109.0
H10A C10 H10B 107.8
C16 C11 C12 119.53(11)
C16 C11 C10 120.43(11)
C12 C11 C10 119.97(10)
C13 C12 C11 119.74(11)
C13 C12 C9 121.19(11)
C11 C12 C9 119.00(10)
C12 C13 C14 120.48(11)
C12 C13 H13 119.8
C14 C13 H13 119.8
C15 C14 C13 119.90(11)
C15 C14 H14 120.0
C13 C14 H14 120.0
C14 C15 C16 119.91(11)
C14 C15 H15 120.0
C16 C15 H15 120.0
C15 C16 C11 120.43(11)
C15 C16 H16 119.8
C11 C16 H16 119.8

loop_
_geom_bond_atom_site_label_1
_geom_bond_atom_site_label_2
_geom_bond_distance
O1 C1 1.2151(14)
N1 C1 1.3874(15)
N1 C8 1.4108(14)
N1 C9 1.4679(14)
N2 C8 1.2680(15)
N2 C10 1.4736(15)
C1 C2 1.4814(16)
C2 C7 1.3841(15)
C2 C3 1.3861(16)
C3 C4 1.3896(17)
C3 H3 0.9500
C4 C5 1.3918(18)
C4 H4 0.9500
C5 C6 1.3898(16)
C5 H5 0.9500
C6 C7 1.3847(16)
C6 H6 0.9500
C7 C8 1.4809(15)
C9 C12 1.5071(16)
C9 H9A 0.9900
C9 H9B 0.9900
C10 C11 1.5126(16)
C10 H10A 0.9900
C10 H10B 0.9900
C11 C16 1.3920(16)
C11 C12 1.3962(16)
C12 C13 1.3876(17)
C13 C14 1.3913(17)
C13 H13 0.9500
C14 C15 1.3833(17)
C14 H14 0.9500
C15 C16 1.3909(17)
C15 H15 0.9500
C16 H16 0.9500
